data_7106001
loop_
_publ_author_name
'Min Xue'
'Chuan-Feng Chen'

_publ_section_title
;
 Aromatic single-walled organic nanotubes self-assembled from NH-bridged
 azacalix[2]triptycene[2]pyridine
;
_journal_name_full Chem.Commun.
_journal_page_first 2318
_journal_paper_doi 10.1039/c0cc04580b
_journal_volume 47
_journal_year 2011
_chemical_formula_sum 'C81 H45 N15 O5'
_chemical_formula_weight 1308.32
_chemical_name_systematic
;
?
;
_space_group_IT_number 2
_symmetry_space_group_name_Hall '-P 1'
_symmetry_space_group_name_H-M 'P -1'
_atom_sites_solution_hydrogens geom
_atom_sites_solution_primary direct
_atom_sites_solution_secondary difmap
_audit_creation_method SHELXL-97
_cell_angle_alpha 65.87(3)
_cell_angle_beta 80.27(3)
_cell_angle_gamma 79.76(3)
_cell_formula_units_Z 4
_cell_length_a 17.478(4)
_cell_length_b 20.112(4)
_cell_length_c 22.165(4)
_cell_measurement_temperature 173(2)
_cell_volume 6957(3)
_computing_structure_refinement 'SHELXL-97 (Sheldrick, 1997)'
_computing_structure_solution 'SHELXS-97 (Sheldrick, 1990)'
_diffrn_ambient_temperature 173(2)
_diffrn_measured_fraction_theta_full 0.998
_diffrn_measured_fraction_theta_max 0.998
_diffrn_radiation_monochromator graphite
_diffrn_radiation_source 'fine-focus sealed tube'
_diffrn_radiation_type MoK\a
_diffrn_radiation_wavelength 0.71073
_diffrn_reflns_av_R_equivalents 0.0738
_diffrn_reflns_av_sigmaI/netI 0.0850
_diffrn_reflns_limit_h_max 20
_diffrn_reflns_limit_h_min -20
_diffrn_reflns_limit_k_max 23
_diffrn_reflns_limit_k_min -23
_diffrn_reflns_limit_l_max 26
_diffrn_reflns_limit_l_min -26
_diffrn_reflns_number 71381
_diffrn_reflns_theta_full 25.00
_diffrn_reflns_theta_max 25.00
_diffrn_reflns_theta_min 1.12
_exptl_absorpt_coefficient_mu 0.081
_exptl_absorpt_correction_T_max 0.9887
_exptl_absorpt_correction_T_min 0.9589
_exptl_crystal_density_diffrn 1.249
_exptl_crystal_density_method 'not measured'
_exptl_crystal_F_000 2704
_exptl_crystal_size_max 0.52
_exptl_crystal_size_mid 0.14
_exptl_crystal_size_min 0.14
_refine_diff_density_max 0.931
_refine_diff_density_min -0.469
_refine_diff_density_rms 0.149
_refine_ls_extinction_method none
_refine_ls_goodness_of_fit_ref 1.255
_refine_ls_hydrogen_treatment mixed
_refine_ls_matrix_type full
_refine_ls_number_parameters 1450
_refine_ls_number_reflns 24494
_refine_ls_number_restraints 153
_refine_ls_restrained_S_all 1.258
_refine_ls_R_factor_all 0.1790
_refine_ls_R_factor_gt 0.1474
_refine_ls_shift/su_max 0.988
_refine_ls_shift/su_mean 0.029
_refine_ls_structure_factor_coef Fsqd
_refine_ls_weighting_details 'calc w=1/[\s^2^(Fo^2^)+(0.1569P)^2^+10.4637P] where P=(Fo^2^+2Fc^2^)/3'
_refine_ls_weighting_scheme calc
_refine_ls_wR_factor_gt 0.3610
_refine_ls_wR_factor_ref 0.3829
_reflns_number_gt 19000
_reflns_number_total 24494
_reflns_threshold_expression >2sigma(I)
_cod_data_source_file C0CC04580B.TXT
_cod_data_source_block sa92a
_cod_original_cell_volume 6957(2)
_cod_database_code 7106001

loop_
_symmetry_equiv_pos_as_xyz
'x, y, z'
'-x, -y, -z'

loop_
_atom_site_label
_atom_site_type_symbol
_atom_site_fract_x
_atom_site_fract_y
_atom_site_fract_z
_atom_site_U_iso_or_equiv
_atom_site_adp_type
_atom_site_occupancy
_atom_site_symmetry_multiplicity
_atom_site_calc_flag
_atom_site_refinement_flags
_atom_site_disorder_assembly
_atom_site_disorder_group
N1 N 0.3794(2) 0.4308(2) 0.3896(2) 0.0338(10) Uani 1 1 d . . .
N2 N 0.5120(2) 0.4298(2) 0.3912(2) 0.0400(11) Uani 1 1 d . . .
H2A H 0.5583 0.4038 0.3935 0.048 Uiso 1 1 calc R . .
N3 N 0.2465(2) 0.4334(2) 0.3892(2) 0.0380(11) Uani 1 1 d . . .
H3A H 0.2080 0.4132 0.3849 0.046 Uiso 1 1 calc R . .
N4 N 0.6142(3) 0.2717(3) 0.3773(3) 0.0544(14) Uani 1 1 d . . .
N5 N 0.2131(3) 0.2762(3) 0.3730(4) 0.075(2) Uani 1 1 d . . .
N6 N 0.4109(2) 0.8651(3) 0.1151(2) 0.0372(10) Uani 1 1 d . . .
N7 N 0.2790(2) 0.8553(3) 0.1221(2) 0.0399(11) Uani 1 1 d . . .
H7A H 0.2386 0.8645 0.0997 0.048 Uiso 1 1 calc R . .
N8 N 0.5409(2) 0.8743(3) 0.1110(2) 0.0407(11) Uani 1 1 d . . .
H8A H 0.5843 0.8911 0.0875 0.049 Uiso 1 1 calc R . .
N9 N 0.2240(3) 0.9213(4) -0.0379(3) 0.076(2) Uani 1 1 d . . .
N10 N 0.6220(3) 0.9427(3) -0.0573(2) 0.0525(13) Uani 1 1 d . . .
N11 N 1.0660(2) 0.0570(3) 0.0788(2) 0.0345(10) Uani 1 1 d . . .
N12 N 1.1973(2) 0.0469(3) 0.0879(2) 0.0416(11) Uani 1 1 d . . .
H12A H 1.2450 0.0533 0.0680 0.050 Uiso 1 1 calc R . .
N13 N 0.9334(2) 0.0656(3) 0.0728(2) 0.0400(11) Uani 1 1 d . . .
H13A H 0.8956 0.0788 0.0471 0.048 Uiso 1 1 calc R . .
N14 N 1.2975(3) 0.1022(4) -0.0744(3) 0.081(2) Uani 1 1 d . . .
N15 N 0.8975(3) 0.1204(3) -0.0899(2) 0.0490(13) Uani 1 1 d . . .
N16 N 0.9210(2) 0.2338(2) 0.3832(2) 0.0321(10) Uani 1 1 d . . .
N17 N 1.0556(2) 0.2333(2) 0.3754(2) 0.0346(10) Uani 1 1 d . . .
H17A H 1.0939 0.2586 0.3709 0.042 Uiso 1 1 calc R . .
N18 N 0.7886(2) 0.2317(2) 0.3897(2) 0.0331(10) Uani 1 1 d . . .
H18A H 0.7409 0.2523 0.3963 0.040 Uiso 1 1 calc R . .
N19 N 1.0914(3) 0.4065(3) 0.3634(4) 0.074(2) Uani 1 1 d . . .
N20 N 0.6883(3) 0.3889(3) 0.4080(3) 0.0533(14) Uani 1 1 d . . .
C1 C 0.7824(5) 0.6721(4) 0.4146(4) 0.077(3) Uani 1 1 d . . .
H1B H 0.8370 0.6630 0.4184 0.093 Uiso 1 1 calc R . .
C2 C 0.7545(4) 0.6573(4) 0.3678(4) 0.0614(19) Uani 1 1 d . . .
H2B H 0.7890 0.6378 0.3394 0.074 Uiso 1 1 calc R . .
C3 C 0.7318(5) 0.7003(4) 0.4568(4) 0.071(2) Uani 1 1 d . . .
H3B H 0.7526 0.7109 0.4884 0.085 Uiso 1 1 calc R . .
C4 C 0.6490(4) 0.7135(4) 0.4532(3) 0.0594(19) Uani 1 1 d . . .
H4A H 0.6140 0.7319 0.4822 0.071 Uiso 1 1 calc R . .
C5 C -0.0204(3) 0.7868(3) 0.4495(3) 0.0468(14) Uani 1 1 d . . .
H5A H -0.0495 0.8077 0.4790 0.056 Uiso 1 1 calc R . .
C6 C 0.5895(3) 0.7721(3) 0.2073(3) 0.0358(12) Uani 1 1 d . . .
H6B H 0.6242 0.7538 0.1782 0.043 Uiso 1 1 calc R . .
C7 C 0.5735(3) 0.6085(3) 0.3533(3) 0.0371(12) Uani 1 1 d . . .
C8 C -0.0580(3) 0.7746(3) 0.4058(3) 0.0489(15) Uani 1 1 d . . .
H8B H -0.1130 0.7868 0.4060 0.059 Uiso 1 1 calc R . .
C9 C 0.6222(4) 0.6980(3) 0.4051(3) 0.0475(15) Uani 1 1 d . . .
C10 C 0.4699(3) 0.3277(3) 0.3809(3) 0.0377(12) Uani 1 1 d . . .
C11 C 0.5681(3) 0.5420(3) 0.3513(3) 0.0404(13) Uani 1 1 d . . .
H11B H 0.6043 0.5245 0.3224 0.048 Uiso 1 1 calc R . .
C12 C 0.3503(3) 0.9062(3) 0.0137(3) 0.0426(14) Uani 1 1 d . . .
C13 C 0.5364(3) 0.7094(3) 0.3915(3) 0.0403(13) Uani 1 1 d . . .
H13B H 0.4992 0.7282 0.4222 0.048 Uiso 1 1 calc R . .
C14 C 0.6742(3) 0.6716(3) 0.3625(3) 0.0474(15) Uani 1 1 d . . .
C15 C 0.6342(3) 0.6606(3) 0.3121(3) 0.0409(13) Uani 1 1 d . . .
H15A H 0.6716 0.6420 0.2814 0.049 Uiso 1 1 calc R . .
C16 C 0.2679(3) 0.2986(3) 0.3743(4) 0.0562(18) Uani 1 1 d . . .
C17 C 0.4866(3) 0.9147(3) 0.0075(3) 0.0384(13) Uani 1 1 d . . .
C18 C 0.5348(3) 0.7602(3) 0.3188(3) 0.0342(12) Uani 1 1 d . . .
C19 C -0.0170(3) 0.7446(3) 0.3610(3) 0.0389(13) Uani 1 1 d . . .
H19A H -0.0433 0.7369 0.3307 0.047 Uiso 1 1 calc R . .
C20 C 0.5489(3) 0.2948(3) 0.3789(3) 0.0442(14) Uani 1 1 d . . .
C21 C 0.2813(3) 0.9163(4) -0.0166(3) 0.0530(17) Uani 1 1 d . . .
C22 C 0.4090(3) 0.2962(3) 0.3746(3) 0.0465(15) Uani 1 1 d . . .
H22A H 0.4191 0.2513 0.3685 0.056 Uiso 1 1 calc R . .
C23 C 0.0594(3) 0.7688(3) 0.4505(3) 0.0403(13) Uani 1 1 d . . .
H23A H 0.0853 0.7770 0.4808 0.048 Uiso 1 1 calc R . .
C24 C 0.5870(3) 0.7339(3) 0.2760(3) 0.0365(12) Uani 1 1 d . . .
C25 C 0.4205(3) 0.9257(3) -0.0236(3) 0.0437(14) Uani 1 1 d . . .
H25A H 0.4234 0.9467 -0.0708 0.052 Uiso 1 1 calc R . .
C26 C 0.4916(3) 0.8656(3) 0.2249(3) 0.0388(13) Uani 1 1 d . . .
H26A H 0.4606 0.9117 0.2071 0.047 Uiso 1 1 calc R . .
C27 C 0.3013(3) 0.8326(3) 0.2364(3) 0.0377(12) Uani 1 1 d . . .
H27A H 0.3423 0.8630 0.2200 0.045 Uiso 1 1 calc R . .
C28 C 0.4785(3) 0.8844(3) 0.0785(3) 0.0359(12) Uani 1 1 d . . .
C29 C 0.1897(3) 0.7158(3) 0.4012(3) 0.0334(11) Uani 1 1 d . . .
H29A H 0.2164 0.7245 0.4333 0.040 Uiso 1 1 calc R . .
C30 C 0.3331(3) 0.3309(3) 0.3771(3) 0.0422(14) Uani 1 1 d . . .
C31 C 0.4881(3) 0.8267(3) 0.2933(3) 0.0367(12) Uani 1 1 d . . .
H31A H 0.4540 0.8455 0.3223 0.044 Uiso 1 1 calc R . .
C32 C 0.4549(3) 0.5277(3) 0.4320(3) 0.0373(12) Uani 1 1 d . . .
H32A H 0.4134 0.5002 0.4580 0.045 Uiso 1 1 calc R . .
C33 C 0.5095(3) 0.5008(3) 0.3919(3) 0.0340(12) Uani 1 1 d . . .
C34 C 0.5611(3) 0.9311(3) -0.0292(3) 0.0431(14) Uani 1 1 d . . .
C35 C 0.1018(3) 0.7382(3) 0.4065(3) 0.0320(11) Uani 1 1 d . . .
C36 C 0.0640(3) 0.7263(3) 0.3622(3) 0.0360(12) Uani 1 1 d . . .
C37 C 0.2564(3) 0.5086(3) 0.4501(3) 0.0364(12) Uani 1 1 d . . .
H37A H 0.2848 0.4680 0.4814 0.044 Uiso 1 1 calc R . .
C38 C 0.5406(3) 0.8371(3) 0.1824(3) 0.0368(12) Uani 1 1 d . . .
C39 C 0.2002(3) 0.6347(3) 0.4101(3) 0.0352(12) Uani 1 1 d . . .
C40 C 0.5201(3) 0.6355(3) 0.3957(3) 0.0371(12) Uani 1 1 d . . .
C41 C 0.4522(3) 0.3972(3) 0.3876(3) 0.0339(12) Uani 1 1 d . . .
C42 C 0.4602(3) 0.5948(3) 0.4345(3) 0.0368(12) Uani 1 1 d . . .
H42A H 0.4230 0.6126 0.4627 0.044 Uiso 1 1 calc R . .
C43 C 0.1781(3) 0.5563(3) 0.3579(3) 0.0338(12) Uani 1 1 d . . .
H43A H 0.1548 0.5490 0.3257 0.041 Uiso 1 1 calc R . .
C44 C 0.3472(3) 0.8757(3) 0.0842(3) 0.0370(12) Uani 1 1 d . . .
C45 C 0.1816(3) 0.7457(3) 0.2841(3) 0.0338(12) Uani 1 1 d . . .
C46 C 0.2203(3) 0.7567(3) 0.3286(3) 0.0309(11) Uani 1 1 d . . .
C47 C 0.2446(3) 0.5767(3) 0.4548(3) 0.0339(12) Uani 1 1 d . . .
H47A H 0.2665 0.5835 0.4880 0.041 Uiso 1 1 calc R . .
C48 C 0.1642(3) 0.6231(3) 0.3643(3) 0.0329(11) Uani 1 1 d . . .
C49 C 0.2030(3) 0.7766(3) 0.2165(2) 0.0298(11) Uani 1 1 d . . .
H49A H 0.1771 0.7676 0.1866 0.036 Uiso 1 1 calc R . .
C50 C 0.2631(3) 0.8213(3) 0.1924(3) 0.0327(11) Uani 1 1 d . . .
C51 C 0.2803(3) 0.7996(3) 0.3051(3) 0.0334(12) Uani 1 1 d . . .
H51A H 0.3074 0.8069 0.3352 0.040 Uiso 1 1 calc R . .
C52 C 0.2272(3) 0.4998(3) 0.4000(3) 0.0347(12) Uani 1 1 d . . .
C53 C 0.1192(3) 0.6932(3) 0.3184(3) 0.0345(12) Uani 1 1 d . . .
H53A H 0.0920 0.6848 0.2863 0.041 Uiso 1 1 calc R . .
C54 C 0.3204(3) 0.3990(3) 0.3851(3) 0.0346(12) Uani 1 1 d . . .
C55 C 1.2341(4) 0.0956(4) -0.0523(3) 0.0568(18) Uani 1 1 d . . .
C56 C 1.3527(3) -0.1354(3) 0.4513(3) 0.0469(15) Uani 1 1 d . . .
H56A H 1.3744 -0.1781 0.4853 0.056 Uiso 1 1 calc R . .
C57 C 0.6122(4) -0.0937(4) 0.3514(3) 0.0525(16) Uani 1 1 d . . .
H57A H 0.5842 -0.1352 0.3722 0.063 Uiso 1 1 calc R . .
C58 C 0.9708(3) 0.3410(3) 0.3779(3) 0.0374(13) Uani 1 1 d . . .
C59 C 1.0368(3) 0.3785(3) 0.3700(4) 0.0514(16) Uani 1 1 d . . .
C60 C 0.6869(3) -0.0982(3) 0.3680(3) 0.0420(13) Uani 1 1 d . . .
H60A H 0.7101 -0.1426 0.3992 0.050 Uiso 1 1 calc R . .
C61 C 1.0942(3) 0.1037(3) -0.0595(3) 0.0405(13) Uani 1 1 d . . .
H61A H 1.1037 0.1202 -0.1065 0.049 Uiso 1 1 calc R . .
C62 C 0.5787(3) -0.0304(4) 0.3054(3) 0.0515(16) Uani 1 1 d . . .
H62A H 0.5282 -0.0286 0.2938 0.062 Uiso 1 1 calc R . .
C63 C 1.3656(3) -0.0151(3) 0.3658(3) 0.0405(13) Uani 1 1 d . . .
H63A H 1.3963 0.0240 0.3414 0.049 Uiso 1 1 calc R . .
C64 C 1.3973(4) -0.0788(4) 0.4154(3) 0.0521(16) Uani 1 1 d . . .
H64A H 1.4496 -0.0832 0.4243 0.063 Uiso 1 1 calc R . .
C65 C 0.9103(3) 0.0403(3) 0.1421(3) 0.0345(12) Uani 1 1 d . . .
C66 C 0.6921(3) 0.0284(3) 0.2913(3) 0.0335(12) Uani 1 1 d . . .
C67 C 1.2901(3) -0.0092(3) 0.3524(3) 0.0329(12) Uani 1 1 d . . .
C68 C 0.6183(3) 0.0311(3) 0.2756(3) 0.0455(14) Uani 1 1 d . . .
H68A H 0.5945 0.0752 0.2443 0.055 Uiso 1 1 calc R . .
C69 C 1.2761(3) -0.1307(3) 0.4386(3) 0.0405(13) Uani 1 1 d . . .
H69A H 1.2460 -0.1702 0.4630 0.049 Uiso 1 1 calc R . .
C70 C 1.1555(3) 0.0879(3) -0.0218(3) 0.0423(14) Uani 1 1 d . . .
C71 C 0.7530(3) 0.3680(3) 0.4004(3) 0.0411(13) Uani 1 1 d . . .
C72 C 0.8322(3) 0.3374(3) 0.3918(3) 0.0332(12) Uani 1 1 d . . .
C73 C 1.1479(3) 0.1484(3) 0.3396(3) 0.0318(11) Uani 1 1 d . . .
H73A H 1.1778 0.1876 0.3131 0.038 Uiso 1 1 calc R . .
C74 C 1.1874(3) 0.0197(3) 0.1583(2) 0.0319(11) Uani 1 1 d . . .
C75 C 1.0343(3) 0.1036(3) 0.4160(3) 0.0331(11) Uani 1 1 d . . .
H75A H 0.9876 0.1121 0.4421 0.040 Uiso 1 1 calc R . .
C76 C 0.8107(3) -0.0321(3) 0.3461(2) 0.0291(11) Uani 1 1 d . . .
H76A H 0.8358 -0.0787 0.3788 0.035 Uiso 1 1 calc R . .
C77 C 1.0587(3) 0.0338(3) 0.4162(2) 0.0302(11) Uani 1 1 d . . .
H77A H 1.0285 -0.0052 0.4421 0.036 Uiso 1 1 calc R . .
C78 C 0.8529(3) -0.0112(3) 0.2762(3) 0.0296(11) Uani 1 1 d . . .
C79 C 0.9529(3) 0.1102(3) -0.0647(3) 0.0373(12) Uani 1 1 d . . .
C80 C 0.7714(3) 0.0982(3) 0.3191(2) 0.0283(11) Uani 1 1 d . . .
C81 C 0.9181(3) -0.0498(3) 0.2547(2) 0.0314(11) Uani 1 1 d . . .
H81A H 0.9435 -0.0932 0.2856 0.038 Uiso 1 1 calc R . .
C82 C 0.8301(3) 0.0996(3) 0.4274(2) 0.0320(11) Uani 1 1 d . . .
H82A H 0.8491 0.1003 0.4648 0.038 Uiso 1 1 calc R . .
C83 C 0.9457(3) -0.0242(3) 0.1877(3) 0.0337(12) Uani 1 1 d . . .
H83A H 0.9895 -0.0510 0.1727 0.040 Uiso 1 1 calc R . .
C84 C 1.1437(3) -0.0369(3) 0.1952(2) 0.0322(11) Uani 1 1 d . . .
H84A H 1.1204 -0.0587 0.1732 0.039 Uiso 1 1 calc R . .
C85 C 1.1724(3) 0.0790(3) 0.3410(2) 0.0292(11) Uani 1 1 d . . .
C86 C 1.0188(3) 0.0954(3) -0.0286(3) 0.0354(12) Uani 1 1 d . . .
C87 C 0.8074(3) 0.0332(3) 0.3646(2) 0.0301(11) Uani 1 1 d . . .
C88 C 0.8952(3) 0.3742(3) 0.3858(3) 0.0409(13) Uani 1 1 d . . .
H88A H 0.8865 0.4216 0.3872 0.049 Uiso 1 1 calc R . .
C89 C 1.2442(3) -0.0670(3) 0.3893(2) 0.0330(11) Uani 1 1 d . . .
C90 C 1.1615(3) -0.0506(3) 0.3702(2) 0.0317(11) Uani 1 1 d . . .
H90A H 1.1292 -0.0916 0.3965 0.038 Uiso 1 1 calc R . .
C91 C 0.7268(3) -0.0372(3) 0.3383(3) 0.0328(11) Uani 1 1 d . . .
C92 C 1.1390(3) 0.0639(3) 0.0487(3) 0.0388(13) Uani 1 1 d . . .
C93 C 0.7657(3) 0.1631(3) 0.3273(2) 0.0292(11) Uani 1 1 d . . .
H93A H 0.7414 0.2072 0.2965 0.035 Uiso 1 1 calc R . .
C94 C 1.1329(3) -0.0628(3) 0.2642(3) 0.0306(11) Uani 1 1 d . . .
H94A H 1.1022 -0.1017 0.2893 0.037 Uiso 1 1 calc R . .
C95 C 1.2144(3) 0.0250(3) 0.2592(3) 0.0310(11) Uani 1 1 d . . .
C96 C 1.0068(3) 0.0719(3) 0.0416(3) 0.0346(12) Uani 1 1 d . . .
C97 C 0.7451(3) 0.0882(3) 0.2614(2) 0.0318(11) Uani 1 1 d . . .
H97A H 0.7202 0.1348 0.2287 0.038 Uiso 1 1 calc R . .
C98 C 0.7963(3) 0.1639(3) 0.3818(3) 0.0292(11) Uani 1 1 d . . .
C99 C 1.2241(3) 0.0517(3) 0.1897(3) 0.0326(11) Uani 1 1 d . . .
H99A H 1.2547 0.0907 0.1644 0.039 Uiso 1 1 calc R . .
C100 C 1.1682(3) -0.0306(3) 0.2959(3) 0.0303(11) Uani 1 1 d . . .
C101 C 0.8463(3) 0.0800(3) 0.1639(3) 0.0340(12) Uani 1 1 d . . .
H10A H 0.8225 0.1246 0.1333 0.041 Uiso 1 1 calc R . .
C102 C 1.1274(3) 0.0214(3) 0.3785(2) 0.0307(11) Uani 1 1 d . . .
C103 C 0.8484(3) 0.2670(3) 0.3880(3) 0.0312(11) Uani 1 1 d . . .
C104 C 0.8177(3) 0.0539(3) 0.2306(3) 0.0314(11) Uani 1 1 d . . .
C105 C 1.2454(3) 0.0558(3) 0.3016(3) 0.0306(11) Uani 1 1 d . . .
H10B H 1.2776 0.0967 0.2747 0.037 Uiso 1 1 calc R . .
C106 C 0.8366(3) 0.0332(3) 0.4191(3) 0.0316(11) Uani 1 1 d . . .
H10C H 0.8606 -0.0109 0.4502 0.038 Uiso 1 1 calc R . .
C107 C 0.9820(3) 0.2681(3) 0.3793(3) 0.0322(11) Uani 1 1 d . . .
C108 C 1.0782(3) 0.1610(3) 0.3776(2) 0.0305(11) Uani 1 1 d . . .
O1 O 0.3720(6) 0.6221(7) 0.2638(5) 0.120(4) Uani 0.628(10) 1 d PDU . .
C109 C 0.4308(7) 0.6683(7) 0.2232(6) 0.078(4) Uani 0.628(10) 1 d PDU . .
C110 C 0.4320(15) 0.6713(13) 0.1523(7) 0.187(11) Uani 0.628(10) 1 d PDU . .
C111 C 0.3752(15) 0.6162(13) 0.1590(9) 0.189(10) Uani 0.628(10) 1 d PDU . .
C112 C 0.3566(12) 0.5734(10) 0.2347(9) 0.144(7) Uani 0.628(10) 1 d PDU . .
O2 O 0.0111(7) 0.1314(6) 0.2241(6) 0.112(4) Uani 0.594(11) 1 d PDU . .
C113 C -0.0446(9) 0.1794(9) 0.2475(8) 0.113(6) Uani 0.594(11) 1 d PDU . .
C114 C -0.024(2) 0.2574(9) 0.2007(13) 0.111(11) Uani 0.297(6) 1 d PDU . .
C115 C 0.032(2) 0.2465(11) 0.1416(13) 0.132(14) Uani 0.297(6) 1 d PDU . .
C116 C 0.0322(9) 0.1636(9) 0.1546(7) 0.095(5) Uani 0.594(11) 1 d PDU . .
O3 O 0.3563(3) 0.1300(3) 0.4180(3) 0.0821(16) Uani 1 1 d . . .
C117 C 0.2939(4) 0.0929(5) 0.4641(4) 0.070(2) Uani 1 1 d . . .
O4 O 0.1760(5) 0.2088(5) 0.7947(3) 0.139(3) Uani 1 1 d . . .
C118 C 0.2264(6) 0.1616(5) 0.7645(4) 0.085(3) Uani 1 1 d . . .
O5 O 0.5030(6) 0.9173(13) 0.5356(5) 0.084(7) Uani 0.60(4) 1 d PD A 1
C119 C 0.439(7) 0.914(12) 0.587(8) 0.085(18) Uani 0.60(4) 1 d PD A 1
O9 O 0.5032(11) 0.9530(16) 0.561(2) 0.128(17) Uani 0.40(4) 1 d PD A 2
C123 C 0.433(11) 0.917(18) 0.578(13) 0.085(18) Uani 0.40(4) 1 d PD A 2
O6 O 0.9420(9) 0.6840(9) 0.2459(8) 0.138(7) Uani 0.575(17) 1 d PDU . .
C120 C 0.9920(13) 0.7040(15) 0.1839(10) 0.158(10) Uani 0.575(17) 1 d PDU . .
O7 O 0.4612(9) 0.1562(9) 0.1987(8) 0.132(7) Uani 0.517(16) 1 d PU . .
C121 C 0.4398(12) 0.1123(12) 0.1680(10) 0.105(7) Uani 0.517(16) 1 d PU . .
O8 O 0.921(2) 0.5467(19) 0.2725(17) 0.142(11) Uani 0.25 1 d PDU . .
C122 C 0.977(3) 0.579(3) 0.290(3) 0.139(17) Uani 0.25 1 d PDU . .
O11 O 0.9836(9) 0.5611(9) 0.4979(7) 0.112(4) Uani 0.50 1 d PDU B 2
C125 C 0.970(2) 0.563(2) 0.4342(12) 0.079(11) Uani 0.25 1 d PDU B 2
O12 O 0.972(2) 0.502(2) 0.4705(19) 0.103(9) Uani 0.25 1 d PU . 3
C126 C 0.948(2) 0.538(3) 0.426(2) 0.081(11) Uani 0.25 1 d PU C 3
O10 O 0.9666(14) 0.4877(13) 0.4403(13) 0.070(6) Uani 0.25 1 d PDU D 1
C124 C 0.959(6) 0.542(5) 0.469(5) 0.19(4) Uani 0.25 1 d PDU . 1
O13 O 0.3582(4) 0.1989(4) 0.2830(3) 0.108(2) Uani 1 1 d . . .
O14 O 0.7770(8) 0.7005(9) 0.1547(11) 0.155(8) Uani 0.50 1 d P . .
O15 O 0.2547(12) 0.2936(14) 0.1985(10) 0.226(13) Uani 0.50 1 d P . .

loop_
_atom_site_aniso_label
_atom_site_aniso_U_11
_atom_site_aniso_U_22
_atom_site_aniso_U_33
_atom_site_aniso_U_23
_atom_site_aniso_U_13
_atom_site_aniso_U_12
N1 0.027(2) 0.028(2) 0.051(3) -0.020(2) -0.0102(19) 0.0002(17)
N2 0.026(2) 0.031(2) 0.071(3) -0.026(2) -0.010(2) -0.0022(18)
N3 0.023(2) 0.033(2) 0.066(3) -0.026(2) -0.010(2) -0.0009(18)
N4 0.033(3) 0.053(3) 0.090(4) -0.042(3) -0.017(3) 0.008(2)
N5 0.032(3) 0.069(4) 0.162(7) -0.081(4) -0.024(3) 0.005(3)
N6 0.023(2) 0.050(3) 0.043(3) -0.022(2) -0.0028(19) -0.0036(19)
N7 0.018(2) 0.062(3) 0.044(3) -0.022(2) -0.0091(19) -0.005(2)
N8 0.026(2) 0.057(3) 0.036(2) -0.012(2) -0.0047(19) -0.010(2)
N9 0.033(3) 0.153(7) 0.053(3) -0.048(4) -0.005(3) -0.019(3)
N10 0.034(3) 0.081(4) 0.045(3) -0.027(3) 0.000(2) -0.009(3)
N11 0.021(2) 0.054(3) 0.027(2) -0.016(2) -0.0054(17) -0.0011(19)
N12 0.022(2) 0.065(3) 0.035(2) -0.016(2) -0.0053(19) -0.004(2)
N13 0.023(2) 0.070(3) 0.033(2) -0.022(2) -0.0079(18) -0.009(2)
N14 0.037(3) 0.152(7) 0.035(3) -0.011(4) -0.005(2) -0.025(4)
N15 0.033(3) 0.081(4) 0.041(3) -0.029(3) -0.014(2) -0.004(2)
N16 0.019(2) 0.037(2) 0.047(3) -0.025(2) -0.0052(18) 0.0021(17)
N17 0.022(2) 0.034(2) 0.055(3) -0.025(2) -0.0043(19) -0.0023(17)
N18 0.020(2) 0.036(2) 0.053(3) -0.026(2) -0.0091(19) 0.0018(17)
N19 0.028(3) 0.058(4) 0.158(6) -0.064(4) -0.014(3) -0.003(2)
N20 0.034(3) 0.047(3) 0.093(4) -0.044(3) -0.013(3) 0.008(2)
C1 0.063(5) 0.065(5) 0.079(6) 0.018(4) -0.035(4) -0.036(4)
C2 0.045(4) 0.051(4) 0.078(5) -0.001(4) -0.028(3) -0.020(3)
C3 0.088(6) 0.055(4) 0.063(5) 0.014(4) -0.050(4) -0.041(4)
C4 0.075(5) 0.050(4) 0.050(4) 0.002(3) -0.028(3) -0.032(3)
C5 0.044(3) 0.039(3) 0.052(4) -0.020(3) 0.006(3) 0.002(3)
C6 0.025(3) 0.040(3) 0.047(3) -0.020(3) -0.006(2) -0.007(2)
C7 0.029(3) 0.032(3) 0.050(3) -0.013(3) -0.014(2) -0.001(2)
C8 0.032(3) 0.037(3) 0.065(4) -0.014(3) 0.005(3) 0.004(2)
C9 0.052(4) 0.040(3) 0.046(3) -0.001(3) -0.018(3) -0.024(3)
C10 0.028(3) 0.035(3) 0.057(3) -0.026(3) -0.010(2) 0.003(2)
C11 0.031(3) 0.038(3) 0.054(3) -0.020(3) -0.012(3) 0.005(2)
C12 0.029(3) 0.061(4) 0.037(3) -0.018(3) -0.007(2) -0.004(3)
C13 0.047(3) 0.037(3) 0.042(3) -0.015(3) -0.014(3) -0.013(2)
C14 0.045(3) 0.028(3) 0.054(4) 0.006(3) -0.019(3) -0.011(2)
C15 0.034(3) 0.034(3) 0.054(3) -0.015(3) -0.007(3) -0.005(2)
C16 0.032(3) 0.042(3) 0.114(6) -0.052(4) -0.014(3) 0.005(3)
C17 0.025(3) 0.055(4) 0.036(3) -0.020(3) 0.002(2) -0.008(2)
C18 0.037(3) 0.031(3) 0.041(3) -0.015(2) -0.009(2) -0.014(2)
C19 0.031(3) 0.024(3) 0.056(3) -0.009(3) -0.008(3) -0.001(2)
C20 0.035(3) 0.036(3) 0.074(4) -0.033(3) -0.012(3) 0.000(2)
C21 0.032(3) 0.097(5) 0.031(3) -0.025(3) -0.001(2) -0.012(3)
C22 0.030(3) 0.041(3) 0.082(4) -0.038(3) -0.016(3) 0.003(2)
C23 0.042(3) 0.028(3) 0.044(3) -0.009(2) -0.005(3) 0.002(2)
C24 0.026(3) 0.031(3) 0.053(3) -0.013(3) -0.008(2) -0.010(2)
C25 0.033(3) 0.061(4) 0.038(3) -0.019(3) -0.001(2) -0.010(3)
C26 0.030(3) 0.040(3) 0.047(3) -0.014(3) -0.010(2) -0.006(2)
C27 0.026(3) 0.044(3) 0.049(3) -0.024(3) -0.005(2) -0.005(2)
C28 0.021(3) 0.044(3) 0.044(3) -0.018(3) -0.008(2) -0.003(2)
C29 0.035(3) 0.027(3) 0.039(3) -0.014(2) -0.004(2) -0.006(2)
C30 0.022(3) 0.039(3) 0.076(4) -0.032(3) -0.009(3) 0.001(2)
C31 0.032(3) 0.041(3) 0.040(3) -0.016(3) -0.009(2) -0.009(2)
C32 0.025(3) 0.035(3) 0.055(3) -0.018(3) -0.010(2) -0.004(2)
C33 0.023(3) 0.027(3) 0.053(3) -0.015(2) -0.009(2) -0.003(2)
C34 0.030(3) 0.065(4) 0.036(3) -0.021(3) -0.006(2) -0.005(3)
C35 0.030(3) 0.020(2) 0.042(3) -0.010(2) -0.001(2) 0.000(2)
C36 0.034(3) 0.024(3) 0.045(3) -0.009(2) -0.005(2) -0.002(2)
C37 0.027(3) 0.031(3) 0.049(3) -0.014(3) -0.010(2) 0.002(2)
C38 0.026(3) 0.045(3) 0.039(3) -0.010(3) -0.009(2) -0.016(2)
C39 0.032(3) 0.035(3) 0.043(3) -0.021(3) -0.004(2) -0.001(2)
C40 0.043(3) 0.034(3) 0.034(3) -0.009(2) -0.014(2) -0.006(2)
C41 0.028(3) 0.031(3) 0.046(3) -0.019(2) -0.007(2) 0.000(2)
C42 0.033(3) 0.037(3) 0.041(3) -0.014(3) -0.013(2) -0.003(2)
C43 0.024(3) 0.037(3) 0.046(3) -0.021(3) -0.008(2) -0.002(2)
C44 0.025(3) 0.045(3) 0.046(3) -0.023(3) -0.005(2) -0.001(2)
C45 0.027(3) 0.027(3) 0.048(3) -0.017(2) -0.010(2) 0.005(2)
C46 0.027(3) 0.025(3) 0.043(3) -0.016(2) -0.009(2) 0.003(2)
C47 0.034(3) 0.029(3) 0.038(3) -0.012(2) -0.011(2) 0.001(2)
C48 0.022(2) 0.031(3) 0.047(3) -0.018(2) 0.000(2) -0.003(2)
C49 0.023(2) 0.035(3) 0.038(3) -0.022(2) -0.009(2) 0.004(2)
C50 0.025(3) 0.038(3) 0.036(3) -0.016(2) -0.003(2) -0.001(2)
C51 0.025(3) 0.037(3) 0.048(3) -0.023(3) -0.012(2) -0.002(2)
C52 0.021(2) 0.027(3) 0.057(3) -0.019(3) -0.005(2) 0.001(2)
C53 0.028(3) 0.036(3) 0.045(3) -0.020(3) -0.013(2) 0.002(2)
C54 0.024(3) 0.033(3) 0.051(3) -0.020(3) -0.011(2) 0.002(2)
C55 0.035(3) 0.099(5) 0.030(3) -0.014(3) -0.004(3) -0.019(3)
C56 0.048(4) 0.051(4) 0.045(3) -0.028(3) -0.017(3) 0.019(3)
C57 0.042(3) 0.054(4) 0.077(5) -0.038(4) 0.002(3) -0.019(3)
C58 0.025(3) 0.034(3) 0.061(4) -0.026(3) -0.009(2) -0.002(2)
C59 0.030(3) 0.041(3) 0.095(5) -0.040(4) -0.010(3) 0.006(3)
C60 0.041(3) 0.039(3) 0.053(3) -0.025(3) 0.001(3) -0.009(2)
C61 0.035(3) 0.058(4) 0.029(3) -0.016(3) -0.003(2) -0.011(3)
C62 0.029(3) 0.065(4) 0.077(4) -0.041(4) -0.005(3) -0.013(3)
C63 0.027(3) 0.060(4) 0.046(3) -0.035(3) -0.009(2) 0.007(2)
C64 0.037(3) 0.075(5) 0.049(4) -0.031(3) -0.019(3) 0.014(3)
C65 0.027(3) 0.045(3) 0.034(3) -0.017(2) -0.008(2) -0.003(2)
C66 0.028(3) 0.040(3) 0.039(3) -0.024(3) 0.002(2) -0.006(2)
C67 0.030(3) 0.041(3) 0.035(3) -0.025(2) -0.006(2) 0.005(2)
C68 0.035(3) 0.052(4) 0.062(4) -0.037(3) -0.009(3) 0.002(3)
C69 0.045(3) 0.044(3) 0.032(3) -0.019(3) -0.003(2) 0.005(3)
C70 0.028(3) 0.065(4) 0.035(3) -0.018(3) -0.003(2) -0.013(3)
C71 0.031(3) 0.036(3) 0.066(4) -0.031(3) -0.013(3) 0.004(2)
C72 0.024(3) 0.033(3) 0.049(3) -0.024(3) -0.008(2) 0.004(2)
C73 0.026(3) 0.036(3) 0.038(3) -0.019(2) -0.008(2) -0.002(2)
C74 0.022(2) 0.042(3) 0.031(3) -0.015(2) -0.008(2) 0.004(2)
C75 0.026(3) 0.034(3) 0.043(3) -0.020(2) -0.004(2) 0.002(2)
C76 0.032(3) 0.028(3) 0.033(3) -0.018(2) -0.002(2) -0.005(2)
C77 0.024(2) 0.033(3) 0.032(3) -0.011(2) -0.003(2) -0.004(2)
C78 0.024(2) 0.031(3) 0.040(3) -0.019(2) -0.007(2) -0.004(2)
C79 0.030(3) 0.055(4) 0.028(3) -0.019(3) 0.001(2) -0.005(2)
C80 0.021(2) 0.032(3) 0.034(3) -0.014(2) -0.004(2) -0.004(2)
C81 0.031(3) 0.030(3) 0.034(3) -0.012(2) -0.008(2) -0.001(2)
C82 0.026(3) 0.042(3) 0.033(3) -0.017(2) -0.003(2) -0.007(2)
C83 0.023(3) 0.045(3) 0.041(3) -0.029(3) -0.001(2) 0.001(2)
C84 0.025(3) 0.040(3) 0.038(3) -0.022(2) -0.009(2) 0.003(2)
C85 0.023(2) 0.035(3) 0.033(3) -0.017(2) -0.007(2) 0.000(2)
C86 0.023(3) 0.049(3) 0.036(3) -0.017(3) -0.009(2) 0.000(2)
C87 0.028(3) 0.030(3) 0.034(3) -0.017(2) 0.003(2) -0.004(2)
C88 0.031(3) 0.036(3) 0.064(4) -0.029(3) -0.009(3) 0.001(2)
C89 0.037(3) 0.032(3) 0.032(3) -0.019(2) -0.007(2) 0.006(2)
C90 0.027(3) 0.037(3) 0.036(3) -0.020(2) -0.004(2) -0.001(2)
C91 0.030(3) 0.038(3) 0.037(3) -0.024(2) 0.002(2) -0.005(2)
C92 0.023(3) 0.052(3) 0.041(3) -0.018(3) -0.007(2) -0.002(2)
C93 0.021(2) 0.028(3) 0.037(3) -0.013(2) 0.000(2) -0.0035(19)
C94 0.020(2) 0.028(3) 0.045(3) -0.016(2) -0.006(2) 0.0008(19)
C95 0.023(2) 0.035(3) 0.039(3) -0.018(2) -0.010(2) 0.004(2)
C96 0.024(3) 0.045(3) 0.038(3) -0.019(3) -0.002(2) -0.006(2)
C97 0.027(3) 0.040(3) 0.035(3) -0.021(2) -0.005(2) -0.002(2)
C98 0.018(2) 0.031(3) 0.045(3) -0.023(2) -0.003(2) 0.0003(19)
C99 0.020(2) 0.038(3) 0.039(3) -0.016(2) -0.006(2) 0.004(2)
C100 0.024(2) 0.028(3) 0.039(3) -0.016(2) -0.003(2) 0.002(2)
C101 0.030(3) 0.042(3) 0.034(3) -0.017(2) -0.009(2) -0.002(2)
C102 0.029(3) 0.033(3) 0.032(3) -0.016(2) -0.006(2) 0.002(2)
C103 0.028(3) 0.031(3) 0.039(3) -0.016(2) -0.011(2) 0.000(2)
C104 0.023(2) 0.038(3) 0.043(3) -0.024(2) -0.008(2) -0.002(2)
C105 0.023(2) 0.032(3) 0.038(3) -0.015(2) -0.007(2) 0.000(2)
C106 0.024(3) 0.032(3) 0.038(3) -0.015(2) 0.000(2) -0.002(2)
C107 0.029(3) 0.028(3) 0.048(3) -0.021(2) -0.007(2) -0.002(2)
C108 0.025(3) 0.033(3) 0.035(3) -0.016(2) -0.005(2) 0.001(2)
O1 0.104(7) 0.143(8) 0.099(7) -0.041(6) -0.009(5) 0.006(6)
C109 0.067(7) 0.077(7) 0.096(8) -0.030(6) -0.027(6) -0.017(5)
C110 0.186(14) 0.180(13) 0.187(14) -0.064(9) 0.001(9) -0.042(9)
C111 0.208(13) 0.201(13) 0.183(13) -0.092(9) -0.026(9) -0.044(9)
C112 0.159(11) 0.139(11) 0.140(11) -0.057(8) 0.005(8) -0.045(8)
O2 0.107(7) 0.093(7) 0.149(8) -0.045(6) -0.059(6) -0.005(5)
C113 0.095(9) 0.131(10) 0.112(9) -0.047(8) -0.003(7) -0.019(7)
C114 0.125(14) 0.093(13) 0.117(14) -0.054(10) -0.006(9) 0.009(9)
C115 0.133(16) 0.134(16) 0.123(16) -0.041(10) -0.006(10) -0.026(10)
C116 0.088(8) 0.114(9) 0.098(8) -0.068(7) -0.010(6) 0.018(7)
O3 0.073(4) 0.068(3) 0.105(4) -0.028(3) -0.024(3) -0.009(3)
C117 0.066(5) 0.083(5) 0.063(4) -0.027(4) -0.007(4) -0.015(4)
O4 0.177(8) 0.137(7) 0.078(4) -0.026(5) 0.027(5) -0.037(6)
C118 0.108(7) 0.083(6) 0.071(5) -0.038(5) 0.014(5) -0.029(5)
O5 0.056(6) 0.129(14) 0.075(7) -0.044(6) -0.010(5) -0.018(6)
C119 0.091(17) 0.099(16) 0.08(4) -0.05(3) 0.01(3) -0.031(19)
O9 0.076(12) 0.110(18) 0.18(3) -0.022(18) -0.033(13) -0.026(11)
C123 0.091(17) 0.099(16) 0.08(4) -0.05(3) 0.01(3) -0.031(19)
O6 0.132(9) 0.156(10) 0.136(9) -0.056(7) -0.039(7) -0.024(7)
C120 0.141(13) 0.162(13) 0.164(13) -0.050(9) -0.026(9) -0.024(9)
O7 0.120(9) 0.147(10) 0.130(9) -0.060(7) -0.023(7) 0.004(7)
C121 0.107(11) 0.131(11) 0.102(10) -0.066(8) -0.019(7) -0.017(8)
O8 0.148(14) 0.132(14) 0.139(14) -0.053(10) 0.003(9) -0.012(9)
C122 0.14(2) 0.15(2) 0.140(19) -0.057(11) -0.022(10) -0.016(10)
O11 0.130(9) 0.098(8) 0.107(8) -0.039(7) -0.015(7) -0.010(7)
C125 0.080(14) 0.077(14) 0.081(14) -0.033(10) -0.008(9) -0.007(9)
O12 0.108(12) 0.101(12) 0.099(12) -0.045(10) -0.007(9) 0.007(9)
C126 0.082(14) 0.081(14) 0.085(13) -0.032(10) -0.021(9) -0.011(9)
O10 0.079(10) 0.067(10) 0.078(9) -0.041(8) -0.018(8) -0.003(7)
C124 0.19(4) 0.19(4) 0.19(4) -0.074(19) -0.019(11) -0.024(11)
O13 0.120(5) 0.104(5) 0.103(5) -0.043(4) -0.006(4) -0.023(4)
O14 0.080(9) 0.153(14) 0.31(2) -0.182(16) 0.044(11) -0.029(9)
O15 0.163(17) 0.23(2) 0.133(15) 0.049(15) -0.015(13) 0.060(16)

loop_
_atom_type_symbol
_atom_type_description
_atom_type_scat_dispersion_real
_atom_type_scat_dispersion_imag
_atom_type_scat_source
C C 0.0033 0.0016 'International Tables Vol C Tables 4.2.6.8 and 6.1.1.4'
H H 0.0000 0.0000 'International Tables Vol C Tables 4.2.6.8 and 6.1.1.4'
N N 0.0061 0.0033 'International Tables Vol C Tables 4.2.6.8 and 6.1.1.4'
O O 0.0106 0.0060 'International Tables Vol C Tables 4.2.6.8 and 6.1.1.4'

loop_
_geom_angle_atom_site_label_1
_geom_angle_atom_site_label_2
_geom_angle_atom_site_label_3
_geom_angle
_geom_angle_site_symmetry_1
_geom_angle_site_symmetry_3
_geom_angle_publ_flag
C41 N1 C54 119.1(4) . . ?
C41 N2 C33 128.5(4) . . ?
C54 N3 C52 124.3(4) . . ?
C28 N6 C44 119.1(5) . . ?
C44 N7 C50 129.7(4) . . ?
C28 N8 C38 123.7(4) . . ?
C92 N11 C96 119.0(4) . . ?
C92 N12 C74 125.2(4) . . ?
C96 N13 C65 127.6(4) . . ?
C103 N16 C107 119.7(4) . . ?
C107 N17 C108 127.8(4) . . ?
C103 N18 C98 125.5(4) . . ?
C2 C1 C3 121.0(7) . . ?
C1 C2 C14 118.7(8) . . ?
C1 C3 C4 121.0(7) . . ?
C9 C4 C3 116.7(7) . . ?
C8 C5 C23 120.3(5) . . ?
C38 C6 C24 118.8(5) . . ?
C11 C7 C40 121.0(5) . . ?
C11 C7 C15 126.2(5) . . ?
C40 C7 C15 112.9(5) . . ?
C5 C8 C19 121.6(5) . . ?
C4 C9 C14 121.1(6) . . ?
C4 C9 C13 125.5(6) . . ?
C14 C9 C13 113.4(5) . . ?
C22 C10 C20 122.2(5) . . ?
C22 C10 C41 118.3(5) . . ?
C20 C10 C41 119.4(5) . . ?
C7 C11 C33 119.5(5) . . ?
C25 C12 C21 121.8(5) . . ?
C25 C12 C44 118.8(5) . . ?
C21 C12 C44 119.4(5) . . ?
C18 C13 C40 105.3(4) . . ?
C18 C13 C9 105.4(4) . . ?
C40 C13 C9 105.5(5) . . ?
C2 C14 C9 121.5(6) . . ?
C2 C14 C15 125.3(6) . . ?
C9 C14 C15 113.2(5) . . ?
C14 C15 C24 106.1(4) . . ?
C14 C15 C7 105.4(5) . . ?
C24 C15 C7 105.3(4) . . ?
N5 C16 C30 175.8(6) . . ?
C25 C17 C28 117.6(5) . . ?
C25 C17 C34 122.0(5) . . ?
C28 C17 C34 120.4(5) . . ?
C31 C18 C24 120.1(5) . . ?
C31 C18 C13 126.6(5) . . ?
C24 C18 C13 113.3(5) . . ?
C8 C19 C36 118.0(5) . . ?
N4 C20 C10 176.1(6) . . ?
N9 C21 C12 176.2(7) . . ?
C10 C22 C30 119.5(5) . . ?
C5 C23 C35 119.3(5) . . ?
C6 C24 C18 120.5(5) . . ?
C6 C24 C15 126.1(5) . . ?
C18 C24 C15 113.3(5) . . ?
C12 C25 C17 120.2(5) . . ?
C31 C26 C38 120.0(5) . . ?
C50 C27 C51 120.5(5) . . ?
N6 C28 N8 117.5(5) . . ?
N6 C28 C17 122.7(4) . . ?
N8 C28 C17 119.7(5) . . ?
C35 C29 C46 106.3(4) . . ?
C35 C29 C39 105.4(4) . . ?
C46 C29 C39 104.4(4) . . ?
C22 C30 C54 118.7(5) . . ?
C22 C30 C16 121.5(5) . . ?
C54 C30 C16 119.8(5) . . ?
C18 C31 C26 119.5(5) . . ?
C33 C32 C42 120.5(5) . . ?
C32 C33 C11 120.3(5) . . ?
C32 C33 N2 123.6(5) . . ?
C11 C33 N2 116.1(5) . . ?
N10 C34 C17 178.1(7) . . ?
C36 C35 C23 120.4(5) . . ?
C36 C35 C29 113.8(4) . . ?
C23 C35 C29 125.8(5) . . ?
C35 C36 C19 120.4(5) . . ?
C35 C36 C53 113.0(4) . . ?
C19 C36 C53 126.6(5) . . ?
C52 C37 C47 120.2(5) . . ?
C6 C38 C26 121.0(5) . . ?
C6 C38 N8 118.2(5) . . ?
C26 C38 N8 120.9(5) . . ?
C47 C39 C48 120.1(5) . . ?
C47 C39 C29 126.7(5) . . ?
C48 C39 C29 113.1(5) . . ?
C42 C40 C7 118.9(5) . . ?
C42 C40 C13 127.9(5) . . ?
C7 C40 C13 113.1(5) . . ?
N1 C41 N2 119.1(4) . . ?
N1 C41 C10 122.2(4) . . ?
N2 C41 C10 118.7(4) . . ?
C40 C42 C32 119.8(5) . . ?
C48 C43 C52 118.4(5) . . ?
N6 C44 N7 118.4(5) . . ?
N6 C44 C12 121.6(5) . . ?
N7 C44 C12 120.0(5) . . ?
C49 C45 C46 121.1(5) . . ?
C49 C45 C53 125.6(5) . . ?
C46 C45 C53 113.2(5) . . ?
C51 C46 C45 119.7(5) . . ?
C51 C46 C29 127.2(5) . . ?
C45 C46 C29 113.0(4) . . ?
C37 C47 C39 119.0(5) . . ?
C43 C48 C39 120.8(5) . . ?
C43 C48 C53 125.8(5) . . ?
C39 C48 C53 112.9(4) . . ?
C45 C49 C50 119.2(5) . . ?
C27 C50 C49 119.8(5) . . ?
C27 C50 N7 123.7(5) . . ?
C49 C50 N7 116.5(4) . . ?
C46 C51 C27 119.6(5) . . ?
C37 C52 C43 120.8(5) . . ?
C37 C52 N3 121.2(5) . . ?
C43 C52 N3 117.9(5) . . ?
C36 C53 C48 107.4(4) . . ?
C36 C53 C45 105.6(4) . . ?
C48 C53 C45 104.0(4) . . ?
N1 C54 N3 117.9(4) . . ?
N1 C54 C30 122.2(4) . . ?
N3 C54 C30 119.9(4) . . ?
N14 C55 C70 177.2(7) . . ?
C64 C56 C69 120.9(6) . . ?
C62 C57 C60 120.9(6) . . ?
C88 C58 C107 118.9(4) . . ?
C88 C58 C59 120.6(5) . . ?
C107 C58 C59 120.5(5) . . ?
N19 C59 C58 177.7(6) . . ?
C91 C60 C57 119.2(6) . . ?
C70 C61 C86 119.9(5) . . ?
C57 C62 C68 120.2(5) . . ?
C67 C63 C64 119.9(6) . . ?
C56 C64 C63 120.2(5) . . ?
C101 C65 C83 119.6(5) . . ?
C101 C65 N13 117.5(5) . . ?
C83 C65 N13 122.8(5) . . ?
C68 C66 C91 119.6(5) . . ?
C68 C66 C97 127.3(5) . . ?
C91 C66 C97 113.1(4) . . ?
C63 C67 C89 120.0(5) . . ?
C63 C67 C105 127.6(5) . . ?
C89 C67 C105 112.4(4) . . ?
C66 C68 C62 120.1(6) . . ?
C89 C69 C56 119.0(6) . . ?
C61 C70 C92 118.6(5) . . ?
C61 C70 C55 121.2(5) . . ?
C92 C70 C55 120.1(5) . . ?
N20 C71 C72 176.2(6) . . ?
C88 C72 C71 122.4(5) . . ?
C88 C72 C103 118.0(4) . . ?
C71 C72 C103 119.5(4) . . ?
C85 C73 C108 119.4(5) . . ?
C84 C74 C99 120.5(5) . . ?
C84 C74 N12 121.1(5) . . ?
C99 C74 N12 118.4(5) . . ?
C77 C75 C108 120.1(5) . . ?
C87 C76 C78 106.4(4) . . ?
C87 C76 C91 106.8(4) . . ?
C78 C76 C91 104.5(4) . . ?
C102 C77 C75 119.9(5) . . ?
C81 C78 C104 119.8(5) . . ?
C81 C78 C76 127.5(5) . . ?
C104 C78 C76 112.7(4) . . ?
N15 C79 C86 175.7(6) . . ?
C93 C80 C87 120.2(4) . . ?
C93 C80 C97 126.4(5) . . ?
C87 C80 C97 113.4(4) . . ?
C83 C81 C78 119.2(5) . . ?
C98 C82 C106 120.6(5) . . ?
C81 C83 C65 121.2(5) . . ?
C74 C84 C94 121.2(5) . . ?
C73 C85 C102 120.6(5) . . ?
C73 C85 C105 126.5(5) . . ?
C102 C85 C105 112.8(4) . . ?
C61 C86 C96 118.3(4) . . ?
C61 C86 C79 122.5(5) . . ?
C96 C86 C79 119.1(5) . . ?
C106 C87 C80 120.7(4) . . ?
C106 C87 C76 126.6(5) . . ?
C80 C87 C76 112.7(4) . . ?
C58 C88 C72 119.4(5) . . ?
C69 C89 C67 119.9(5) . . ?
C69 C89 C90 126.7(5) . . ?
C67 C89 C90 113.3(4) . . ?
C100 C90 C89 106.8(4) . . ?
C100 C90 C102 104.4(4) . . ?
C89 C90 C102 105.6(4) . . ?
C60 C91 C66 120.0(5) . . ?
C60 C91 C76 127.3(5) . . ?
C66 C91 C76 112.5(4) . . ?
N11 C92 N12 117.5(5) . . ?
N11 C92 C70 121.7(5) . . ?
N12 C92 C70 120.8(5) . . ?
C80 C93 C98 119.5(5) . . ?
C84 C94 C100 118.7(5) . . ?
C100 C95 C99 120.6(5) . . ?
C100 C95 C105 113.4(4) . . ?
C99 C95 C105 125.8(5) . . ?
N11 C96 N13 118.1(5) . . ?
N11 C96 C86 122.4(4) . . ?
N13 C96 C86 119.5(4) . . ?
C66 C97 C80 107.0(4) . . ?
C66 C97 C104 104.0(4) . . ?
C80 C97 C104 105.8(4) . . ?
C82 C98 C93 120.2(4) . . ?
C82 C98 N18 121.4(4) . . ?
C93 C98 N18 118.4(4) . . ?
C95 C99 C74 118.4(5) . . ?
C95 C100 C94 120.5(5) . . ?
C95 C100 C90 113.5(4) . . ?
C94 C100 C90 126.0(5) . . ?
C104 C101 C65 119.4(5) . . ?
C77 C102 C85 119.8(5) . . ?
C77 C102 C90 127.2(5) . . ?
C85 C102 C90 113.0(4) . . ?
N16 C103 N18 118.1(4) . . ?
N16 C103 C72 122.5(4) . . ?
N18 C103 C72 119.5(4) . . ?
C101 C104 C78 120.8(5) . . ?
C101 C104 C97 125.7(5) . . ?
C78 C104 C97 113.4(4) . . ?
C67 C105 C95 106.2(4) . . ?
C67 C105 C85 105.9(4) . . ?
C95 C105 C85 104.9(4) . . ?
C87 C106 C82 118.7(5) . . ?
N16 C107 N17 119.1(4) . . ?
N16 C107 C58 121.3(4) . . ?
N17 C107 C58 119.6(4) . . ?
C75 C108 C73 120.1(5) . . ?
C75 C108 N17 122.3(4) . . ?
C73 C108 N17 117.6(4) . . ?
C109 O1 C112 112.0(8) . . ?
O1 C109 C110 105.9(7) . . ?
C109 C110 C111 105.5(6) . . ?
C110 C111 C112 105.3(6) . . ?
O1 C112 C111 103.9(8) . . ?
C116 O2 C113 112.2(11) . . ?
O2 C113 C114 104.1(10) . . ?
C113 C114 C115 104.9(7) . . ?
C114 C115 C116 104.6(7) . . ?
O2 C116 C115 102.7(11) . . ?
C126 O12 O12 143(6) . 2_766 ?
O10 C124 C124 80(5) . 2_766 ?

loop_
_geom_bond_atom_site_label_1
_geom_bond_atom_site_label_2
_geom_bond_distance
_geom_bond_site_symmetry_2
_geom_bond_publ_flag
N1 C41 1.334(6) . ?
N1 C54 1.342(6) . ?
N2 C41 1.358(6) . ?
N2 C33 1.426(6) . ?
N3 C54 1.360(6) . ?
N3 C52 1.425(6) . ?
N4 C20 1.155(7) . ?
N5 C16 1.138(7) . ?
N6 C28 1.337(6) . ?
N6 C44 1.344(7) . ?
N7 C44 1.359(7) . ?
N7 C50 1.423(7) . ?
N8 C28 1.347(6) . ?
N8 C38 1.448(7) . ?
N9 C21 1.149(7) . ?
N10 C34 1.149(7) . ?
N11 C92 1.339(6) . ?
N11 C96 1.347(6) . ?
N12 C92 1.357(6) . ?
N12 C74 1.417(6) . ?
N13 C96 1.351(6) . ?
N13 C65 1.416(7) . ?
N14 C55 1.141(7) . ?
N15 C79 1.144(6) . ?
N16 C103 1.333(6) . ?
N16 C107 1.341(6) . ?
N17 C107 1.358(6) . ?
N17 C108 1.420(6) . ?
N18 C103 1.352(6) . ?
N18 C98 1.426(6) . ?
N19 C59 1.152(7) . ?
N20 C71 1.144(7) . ?
C1 C2 1.371(11) . ?
C1 C3 1.399(12) . ?
C2 C14 1.396(8) . ?
C3 C4 1.435(10) . ?
C4 C9 1.396(8) . ?
C5 C8 1.377(9) . ?
C5 C23 1.378(8) . ?
C6 C38 1.386(8) . ?
C6 C24 1.392(8) . ?
C7 C11 1.376(7) . ?
C7 C40 1.411(8) . ?
C7 C15 1.530(7) . ?
C8 C19 1.399(8) . ?
C9 C14 1.395(9) . ?
C9 C13 1.539(8) . ?
C10 C22 1.384(7) . ?
C10 C20 1.422(7) . ?
C10 C41 1.440(7) . ?
C11 C33 1.388(7) . ?
C12 C25 1.380(8) . ?
C12 C21 1.421(8) . ?
C12 C44 1.423(8) . ?
C13 C18 1.517(8) . ?
C13 C40 1.525(7) . ?
C14 C15 1.518(8) . ?
C15 C24 1.525(7) . ?
C16 C30 1.431(7) . ?
C17 C25 1.384(7) . ?
C17 C28 1.427(7) . ?
C17 C34 1.429(7) . ?
C18 C31 1.386(7) . ?
C18 C24 1.401(8) . ?
C19 C36 1.399(7) . ?
C22 C30 1.388(7) . ?
C23 C35 1.401(7) . ?
C26 C31 1.389(8) . ?
C26 C38 1.393(8) . ?
C27 C50 1.380(7) . ?
C27 C51 1.402(8) . ?
C29 C35 1.520(7) . ?
C29 C46 1.528(7) . ?
C29 C39 1.542(7) . ?
C30 C54 1.425(7) . ?
C32 C33 1.385(7) . ?
C32 C42 1.392(7) . ?
C35 C36 1.389(7) . ?
C36 C53 1.516(7) . ?
C37 C52 1.381(7) . ?
C37 C47 1.392(7) . ?
C39 C47 1.391(7) . ?
C39 C48 1.394(7) . ?
C40 C42 1.390(7) . ?
C43 C48 1.382(7) . ?
C43 C52 1.399(7) . ?
C45 C49 1.379(7) . ?
C45 C46 1.393(7) . ?
C45 C53 1.534(7) . ?
C46 C51 1.373(7) . ?
C48 C53 1.530(7) . ?
C49 C50 1.397(7) . ?
C55 C70 1.429(8) . ?
C56 C64 1.378(9) . ?
C56 C69 1.393(8) . ?
C57 C62 1.371(9) . ?
C57 C60 1.392(8) . ?
C58 C88 1.387(7) . ?
C58 C107 1.433(7) . ?
C58 C59 1.435(7) . ?
C60 C91 1.384(7) . ?
C61 C70 1.382(7) . ?
C61 C86 1.382(7) . ?
C62 C68 1.389(8) . ?
C63 C67 1.376(7) . ?
C63 C64 1.399(8) . ?
C65 C101 1.391(7) . ?
C65 C83 1.394(7) . ?
C66 C68 1.378(7) . ?
C66 C91 1.414(8) . ?
C66 C97 1.509(7) . ?
C67 C89 1.414(7) . ?
C67 C105 1.522(7) . ?
C69 C89 1.397(7) . ?
C70 C92 1.429(8) . ?
C71 C72 1.425(7) . ?
C72 C88 1.393(7) . ?
C72 C103 1.428(7) . ?
C73 C85 1.375(7) . ?
C73 C108 1.405(7) . ?
C74 C84 1.374(7) . ?
C74 C99 1.405(7) . ?
C75 C77 1.391(7) . ?
C75 C108 1.391(7) . ?
C76 C87 1.519(6) . ?
C76 C78 1.521(7) . ?
C76 C91 1.529(7) . ?
C77 C102 1.389(7) . ?
C78 C81 1.390(7) . ?
C78 C104 1.398(7) . ?
C79 C86 1.434(7) . ?
C80 C93 1.377(7) . ?
C80 C87 1.403(7) . ?
C80 C97 1.525(7) . ?
C81 C83 1.387(7) . ?
C82 C98 1.380(7) . ?
C82 C106 1.404(7) . ?
C84 C94 1.390(7) . ?
C85 C102 1.402(7) . ?
C85 C105 1.535(7) . ?
C86 C96 1.418(7) . ?
C87 C106 1.387(7) . ?
C89 C90 1.518(7) . ?
C90 C100 1.517(7) . ?
C90 C102 1.534(7) . ?
C93 C98 1.405(7) . ?
C94 C100 1.398(7) . ?
C95 C100 1.385(7) . ?
C95 C99 1.398(7) . ?
C95 C105 1.525(7) . ?
C97 C104 1.528(7) . ?
C101 C104 1.387(7) . ?
O1 C109 1.439(9) . ?
O1 C112 1.455(9) . ?
C109 C110 1.546(9) . ?
C110 C111 1.562(9) . ?
C111 C112 1.549(9) . ?
O2 C116 1.415(9) . ?
O2 C113 1.432(9) . ?
C113 C114 1.552(10) . ?
C114 C115 1.564(9) . ?
C115 C116 1.568(10) . ?
O3 C117 1.442(9) . ?
O4 C118 1.467(11) . ?
O5 C119 1.449(10) . ?
O9 C123 1.450(10) . ?
O6 C120 1.444(10) . ?
O7 C121 1.44(2) . ?
O8 C122 1.447(10) . ?
O11 C125 1.451(10) . ?
O12 C126 1.05(5) . ?
O12 O12 1.73(9) 2_766 ?
O10 C124 1.449(11) . ?
C124 C124 2.2(2) 2_766 ?
